data_7234091
loop_
_publ_author_name
'Alexander Tronnier'
'Ute Heinemeyer'
'Stefan Metz'
'Gerhard Wagenblast'
'Ingo Muenster'
'Thomas Strassner'

_publ_section_title
;
 Heteroleptic platinum(ii) NHC complexes with a C/C* cyclometalated ligand
 - synthesis, structure and photophysics
;
_journal_name_full 'Journal of Materials Chemistry C'
_journal_page_first 1680
_journal_page_last 1693
_journal_paper_doi 10.1039/C4TC02575J
_journal_volume 3
_journal_year 2015
_chemical_compound_source 'see text'
_chemical_formula_moiety 'C25 H22 N2 O2 Pt'
_chemical_formula_sum 'C25 H22 N2 O2 Pt'
_chemical_formula_weight 577.53
_space_group_IT_number 14
_space_group_name_Hall '-P 2ybc'
_space_group_name_H-M_alt 'P 1 21/c 1'
_symmetry_cell_setting monoclinic
_symmetry_Int_Tables_number 14
_symmetry_space_group_name_Hall '-P 2ybc'
_symmetry_space_group_name_H-M 'P 1 21/c 1'
_atom_sites_solution_hydrogens geom
_atom_sites_solution_primary direct
_atom_sites_solution_secondary difmap
_cell_angle_alpha 90
_cell_angle_beta 95.749(16)
_cell_angle_gamma 90
_cell_formula_units_Z 4
_cell_length_a 9.9280(16)
_cell_length_b 17.328(4)
_cell_length_c 11.790(3)
_cell_measurement_reflns_used 978
_cell_measurement_temperature 198
_cell_measurement_theta_max 26.398
_cell_measurement_theta_min 2.096
_cell_volume 2018.1(8)
_computing_cell_refinement 'Dirax/lsq (Duisenberg, 1992)'
_computing_data_collection 'Collect (Nonius BV, 1999)'
_computing_data_reduction 'EvalCCD (Duisenberg et al., 2003)'
_computing_molecular_graphics
;
PLATON (Spek, 2011), ORTEP (Farrugia, L. J. 1997),
MERCURY (van de Streek, J. 2006)
;
_computing_publication_material 'PLATON (Spek, 2011)'
_computing_structure_refinement 'SHELXL97 (Sheldrick, 1997), SHELXLE (Huebschle, 2011)'
_computing_structure_solution 'SIR92 (Altomare et al., 1994)'
_diffrn_ambient_temperature 198
_diffrn_detector 'CCD plate'
_diffrn_detector_area_resol_mean 9
_diffrn_measured_fraction_theta_full 0.996
_diffrn_measured_fraction_theta_max 0.996
_diffrn_measurement_device '95mm CCD camera on \k-goniostat'
_diffrn_measurement_device_type 'Bruker KappaCCD'
_diffrn_measurement_method 'phi- and omega-rotation'
_diffrn_radiation_monochromator graphite
_diffrn_radiation_probe x-ray
_diffrn_radiation_source 'fine-focus sealed tube'
_diffrn_radiation_type MoK\a
_diffrn_radiation_wavelength 0.71073
_diffrn_reflns_av_R_equivalents 0.0687
_diffrn_reflns_av_unetI/netI 0.0634
_diffrn_reflns_limit_h_max 12
_diffrn_reflns_limit_h_min -12
_diffrn_reflns_limit_k_max 21
_diffrn_reflns_limit_k_min -21
_diffrn_reflns_limit_l_max 14
_diffrn_reflns_limit_l_min -14
_diffrn_reflns_number 41134
_diffrn_reflns_reduction_process
;
;
_diffrn_reflns_theta_full 26.40
_diffrn_reflns_theta_max 26.40
_diffrn_reflns_theta_min 2.10
_exptl_absorpt_coefficient_mu 6.978
_exptl_absorpt_correction_T_max 0.284
_exptl_absorpt_correction_T_min 0.068
_exptl_absorpt_correction_type multi-scan
_exptl_absorpt_process_details 'SADABS 2.10.(Sheldrick,Bruker AXS Inc.,2002)'
_exptl_crystal_colour colourless
_exptl_crystal_density_diffrn 1.901
_exptl_crystal_density_method 'Not Measured'
_exptl_crystal_description fragment
_exptl_crystal_F_000 1120
_exptl_crystal_preparation Luminescent
_exptl_crystal_recrystallization_method 'Re-crystallisation from solvent: '
_exptl_crystal_size_max 0.830
_exptl_crystal_size_mid 0.520
_exptl_crystal_size_min 0.240
_refine_diff_density_max 1.481
_refine_diff_density_min -2.316
_refine_diff_density_rms 0.462
_refine_ls_abs_structure_Flack .
_refine_ls_extinction_method none
_refine_ls_goodness_of_fit_ref 1.245
_refine_ls_hydrogen_treatment constr
_refine_ls_matrix_type full
_refine_ls_number_parameters 256
_refine_ls_number_reflns 4129
_refine_ls_number_restraints 0
_refine_ls_restrained_S_all 1.245
_refine_ls_R_factor_all 0.0973
_refine_ls_R_factor_gt 0.0442
_refine_ls_shift/su_max 0.001
_refine_ls_shift/su_mean 0.000
_refine_ls_structure_factor_coef Fsqd
_refine_ls_weighting_details 'calc w=1/[\s^2^(Fo^2^)+(0.0582P)^2^+11.5184P] where P=(Fo^2^+2Fc^2^)/3'
_refine_ls_weighting_scheme calc
_refine_ls_wR_factor_gt 0.1080
_refine_ls_wR_factor_ref 0.1289
_reflns_number_gt 2845
_reflns_number_total 4129
_reflns_threshold_expression I>2\s(I)
_cod_data_source_file 1000001.cif
_cod_data_source_block PCOD1000001
_cod_depositor_comments
;
The following automatic conversions were performed:

data item '_symmetry_cell_setting' value 'Monoclinic' was changed to
'monoclinic' in accordance with the built-in table derived from the
CIF Core dictionary named 'cif_core.dic' version 2.4.5 last updated
on 2014-11-21.

Automatic conversion script
Id: cif_fix_values 6909 2019-04-08 15:41:33Z antanas 
;
_cod_original_sg_symbol_H-M 'P 21/c'
_cod_database_code 7234091

loop_
_symmetry_equiv_pos_site_id
_symmetry_equiv_pos_as_xyz
1 x,y,z
2 -x,1/2+y,1/2-z
3 -x,-y,-z
4 x,1/2-y,1/2+z

loop_
_atom_site_aniso_label
_atom_site_aniso_U_11
_atom_site_aniso_U_22
_atom_site_aniso_U_33
_atom_site_aniso_U_23
_atom_site_aniso_U_13
_atom_site_aniso_U_12
Pt1 0.0158(2) 0.0140(2) 0.0156(2) 0.0007(2) -0.0028(1) 0.0004(2)
O1 0.028(4) 0.024(4) 0.025(4) 0.009(3) -0.005(3) -0.001(3)
O2 0.017(4) 0.021(4) 0.026(4) -0.004(3) -0.010(3) -0.003(3)
N1 0.021(4) 0.018(4) 0.015(4) 0.002(3) -0.004(3) 0.002(3)
N2 0.021(4) 0.011(4) 0.015(4) 0.000(3) -0.003(3) -0.001(3)
C1 0.017(5) 0.019(5) 0.020(5) 0.001(4) 0.002(4) 0.006(4)
C2 0.019(5) 0.023(5) 0.014(5) 0.001(4) 0.001(4) -0.003(4)
C3 0.025(6) 0.025(6) 0.039(7) 0.002(5) -0.009(5) -0.004(5)
C4 0.034(7) 0.040(7) 0.039(7) 0.008(6) -0.021(5) -0.010(6)
C5 0.037(7) 0.050(8) 0.026(6) 0.006(6) -0.017(5) 0.006(6)
C6 0.033(6) 0.028(6) 0.028(6) 0.017(5) -0.018(5) -0.004(5)
C7 0.020(5) 0.028(5) 0.017(5) -0.002(5) -0.007(4) 0.003(5)
C8 0.018(3) 0.014(3) 0.025(3) 0.003(2) -0.001(2) -0.001(2)
C9 0.018(3) 0.014(3) 0.025(3) 0.003(2) -0.001(2) -0.001(2)
C10 0.018(3) 0.014(3) 0.025(3) 0.003(2) -0.001(2) -0.001(2)
C11 0.015(5) 0.022(6) 0.041(7) -0.001(5) 0.004(5) -0.004(4)
C12 0.019(5) 0.017(5) 0.032(6) 0.009(5) 0.012(5) -0.004(4)
C13 0.023(6) 0.025(6) 0.021(5) 0.003(5) 0.003(4) -0.004(4)
C14 0.023(5) 0.015(5) 0.015(5) 0.000(4) 0.000(4) -0.006(4)
C15 0.015(5) 0.022(6) 0.033(6) -0.003(5) 0.001(5) 0.001(4)
C16 0.025(6) 0.029(6) 0.019(5) -0.004(5) 0.000(4) -0.014(5)
C17 0.029(6) 0.014(5) 0.030(6) 0.007(4) 0.000(5) -0.003(4)
C18 0.028(6) 0.013(5) 0.030(6) 0.000(4) 0.000(5) 0.002(4)
C19 0.016(5) 0.022(5) 0.023(5) 0.001(4) -0.001(4) 0.004(4)
C20 0.048(7) 0.029(6) 0.028(6) 0.013(5) -0.003(5) -0.014(5)
C21 0.025(6) 0.021(5) 0.012(5) 0.003(4) 0.000(4) 0.002(4)
C22 0.019(4) 0.028(4) 0.016(3) -0.007(3) -0.001(3) 0.006(3)
C23 0.052(8) 0.048(8) 0.032(7) 0.007(6) -0.002(6) 0.005(6)
C24 0.019(4) 0.028(4) 0.016(3) -0.007(3) -0.001(3) 0.006(3)
C25 0.017(5) 0.031(6) 0.031(6) -0.015(5) -0.008(5) -0.002(4)

loop_
_atom_site_label
_atom_site_type_symbol
_atom_site_thermal_displace_type
_atom_site_fract_x
_atom_site_fract_y
_atom_site_fract_z
_atom_site_occupancy
_atom_site_U_iso_or_equiv
_atom_site_calc_flag
_atom_site_refinement_flags
_atom_site_disorder_assembly
_atom_site_disorder_group
Pt1 Pt Uani 0.33320(3) 0.04080(2) 0.53724(3) 1.000 0.0154(1) d . . .
O1 O Uani 0.3291(7) -0.0582(4) 0.6351(6) 1.000 0.026(2) d . . .
O2 O Uani 0.4697(6) 0.0855(4) 0.6603(6) 1.000 0.022(2) d . . .
N1 N Uani 0.1715(8) 0.0657(5) 0.3286(7) 1.000 0.018(2) d . . .
N2 N Uani 0.1223(8) -0.0511(4) 0.3830(7) 1.000 0.016(2) d . . .
C1 C Uani 0.2033(9) 0.0100(6) 0.4106(8) 1.000 0.019(3) d . . .
C2 C Uani 0.0363(9) -0.0357(6) 0.2839(8) 1.000 0.019(3) d . . .
C3 C Uani -0.0622(10) -0.0797(6) 0.2241(10) 1.000 0.031(4) d . . .
C4 C Uani -0.1336(12) -0.0468(7) 0.1298(11) 1.000 0.039(4) d . . .
C5 C Uani -0.1091(12) 0.0294(7) 0.0991(10) 1.000 0.039(4) d . . .
C6 C Uani -0.0100(11) 0.0740(7) 0.1570(9) 1.000 0.031(3) d . . .
C7 C Uani 0.0643(10) 0.0404(6) 0.2503(8) 1.000 0.022(3) d . . .
C8 C Uani 0.2423(9) 0.1363(5) 0.3437(8) 1.000 0.0192(17) d . . .
C9 C Uani 0.3274(9) 0.1377(5) 0.4463(8) 1.000 0.0192(17) d . . .
C10 C Uani 0.3936(9) 0.2071(5) 0.4752(8) 1.000 0.0192(17) d . . .
C11 C Uani 0.3798(10) 0.2695(6) 0.3998(9) 1.000 0.026(3) d . . .
C12 C Uani 0.3036(9) 0.2644(5) 0.2951(9) 1.000 0.022(3) d . . .
C13 C Uani 0.2305(10) 0.1971(6) 0.2677(9) 1.000 0.023(3) d . . .
C14 C Uani 0.1239(9) -0.1246(5) 0.4392(8) 1.000 0.018(3) d . . .
C15 C Uani 0.0044(10) -0.1541(6) 0.4696(9) 1.000 0.023(3) d . . .
C16 C Uani 0.0035(10) -0.2267(6) 0.5216(8) 1.000 0.025(3) d . . .
C17 C Uani 0.1240(10) -0.2675(6) 0.5420(9) 1.000 0.025(3) d . . .
C18 C Uani 0.2408(11) -0.2376(5) 0.5095(9) 1.000 0.024(3) d . . .
C19 C Uani 0.2448(10) -0.1654(6) 0.4573(8) 1.000 0.021(3) d . . .
C20 C Uani 0.3736(12) -0.1513(6) 0.7768(10) 1.000 0.036(4) d . . .
C21 C Uani 0.4027(10) -0.0737(6) 0.7264(8) 1.000 0.020(3) d . . .
C22 C Uani 0.5050(10) -0.0250(6) 0.7820(8) 1.000 0.021(2) d . . .
C23 C Uani 0.5894(13) -0.0571(7) 0.8854(11) 1.000 0.044(4) d . . .
C24 C Uani 0.5296(10) 0.0491(6) 0.7477(8) 1.000 0.021(2) d . . .
C25 C Uani 0.6367(10) 0.0981(6) 0.8133(9) 1.000 0.027(3) d . . .
H3 H Uiso -0.08040 -0.13090 0.24700 1.000 0.0370 c R . .
H4 H Uiso -0.20000 -0.07630 0.08540 1.000 0.0470 c R . .
H5 H Uiso -0.16270 0.05120 0.03590 1.000 0.0460 c R . .
H6 H Uiso 0.00670 0.12540 0.13430 1.000 0.0370 c R . .
H10 H Uiso 0.44780 0.21190 0.54590 1.000 0.0230 c R . .
H11 H Uiso 0.42400 0.31670 0.42090 1.000 0.0310 c R . .
H12 H Uiso 0.30110 0.30610 0.24280 1.000 0.0260 c R . .
H13 H Uiso 0.17380 0.19310 0.19810 1.000 0.0280 c R . .
H15 H Uiso -0.07710 -0.12540 0.45540 1.000 0.0280 c R . .
H16 H Uiso -0.07870 -0.24780 0.54270 1.000 0.0290 c R . .
H17 H Uiso 0.12480 -0.31630 0.57880 1.000 0.0290 c R . .
H18 H Uiso 0.32200 -0.26660 0.52260 1.000 0.0280 c R . .
H19 H Uiso 0.32690 -0.14490 0.43500 1.000 0.0240 c R . .
H20A H Uiso 0.28870 -0.17180 0.73910 1.000 0.0530 c R . .
H20B H Uiso 0.36560 -0.14540 0.85860 1.000 0.0530 c R . .
H20C H Uiso 0.44770 -0.18700 0.76570 1.000 0.0530 c R . .
H23A H Uiso 0.68450 -0.04290 0.88210 1.000 0.0660 c R . .
H23B H Uiso 0.58100 -0.11340 0.88630 1.000 0.0660 c R . .
H23C H Uiso 0.55740 -0.03570 0.95490 1.000 0.0660 c R . .
H25A H Uiso 0.63480 0.15020 0.78100 1.000 0.0410 c R . .
H25B H Uiso 0.72600 0.07500 0.80810 1.000 0.0410 c R . .
H25C H Uiso 0.61870 0.10080 0.89350 1.000 0.0410 c R . .

loop_
_atom_type_symbol
_atom_type_description
_atom_type_scat_dispersion_real
_atom_type_scat_dispersion_imag
_atom_type_scat_source
C C 0.0033 0.0016 ' International Tables Vol C Tables 4.2.6.8 and 6.1.1.4'
H H 0.0000 0.0000 ' International Tables Vol C Tables 4.2.6.8 and 6.1.1.4'
N N 0.0061 0.0033 ' International Tables Vol C Tables 4.2.6.8 and 6.1.1.4'
O O 0.0106 0.0060 ' International Tables Vol C Tables 4.2.6.8 and 6.1.1.4'
Pt Pt -1.7033 8.3905 ' International Tables Vol C Tables 4.2.6.8 and 6.1.1.4'

loop_
_geom_angle_atom_site_label_1
_geom_angle_atom_site_label_2
_geom_angle_atom_site_label_3
_geom_angle
_geom_angle_site_symmetry_1
_geom_angle_site_symmetry_2
_geom_angle_site_symmetry_3
_geom_angle_publ_flag
O1 Pt1 O2 88.1(3) . . . yes
O1 Pt1 C1 98.7(4) . . . yes
O1 Pt1 C9 176.8(3) . . . yes
O2 Pt1 C1 173.2(4) . . . yes
O2 Pt1 C9 92.5(3) . . . yes
C1 Pt1 C9 80.6(4) . . . yes
Pt1 O1 C21 127.4(7) . . . yes
Pt1 O2 C24 126.8(6) . . . yes
C1 N1 C7 110.3(8) . . . yes
C1 N1 C8 116.2(8) . . . yes
C7 N1 C8 133.3(8) . . . yes
C1 N2 C2 110.5(8) . . . yes
C1 N2 C14 127.3(8) . . . yes
C2 N2 C14 122.1(8) . . . yes
Pt1 C1 N1 115.7(7) . . . yes
Pt1 C1 N2 137.1(7) . . . yes
N1 C1 N2 106.9(8) . . . yes
N2 C2 C3 131.6(9) . . . yes
N2 C2 C7 106.9(8) . . . yes
C3 C2 C7 121.5(9) . . . no
C2 C3 C4 117.7(10) . . . no
C3 C4 C5 120.7(11) . . . no
C4 C5 C6 122.4(11) . . . no
C5 C6 C7 117.0(11) . . . no
N1 C7 C2 105.3(8) . . . yes
N1 C7 C6 134.1(10) . . . yes
C2 C7 C6 120.6(9) . . . no
N1 C8 C9 111.9(8) . . . yes
N1 C8 C13 124.8(9) . . . yes
C9 C8 C13 123.4(8) . . . no
Pt1 C9 C8 115.6(6) . . . yes
Pt1 C9 C10 127.4(7) . . . yes
C8 C9 C10 116.9(8) . . . no
C9 C10 C11 119.8(9) . . . no
C10 C11 C12 121.9(9) . . . no
C11 C12 C13 119.0(9) . . . no
C8 C13 C12 118.7(9) . . . no
N2 C14 C15 118.8(8) . . . yes
N2 C14 C19 119.4(8) . . . yes
C15 C14 C19 121.7(9) . . . no
C14 C15 C16 119.5(9) . . . no
C15 C16 C17 119.3(9) . . . no
C16 C17 C18 120.1(10) . . . no
C17 C18 C19 121.9(10) . . . no
C14 C19 C18 117.4(9) . . . no
O1 C21 C20 114.0(9) . . . yes
O1 C21 C22 126.0(9) . . . yes
C20 C21 C22 120.1(9) . . . no
C21 C22 C23 117.6(9) . . . no
C21 C22 C24 123.8(9) . . . no
C23 C22 C24 118.7(9) . . . no
O2 C24 C22 127.3(9) . . . yes
O2 C24 C25 112.1(9) . . . yes
C22 C24 C25 120.7(9) . . . no
C2 C3 H3 121.00 . . . no
C4 C3 H3 121.00 . . . no
C3 C4 H4 120.00 . . . no
C5 C4 H4 120.00 . . . no
C4 C5 H5 119.00 . . . no
C6 C5 H5 119.00 . . . no
C5 C6 H6 122.00 . . . no
C7 C6 H6 121.00 . . . no
C9 C10 H10 120.00 . . . no
C11 C10 H10 120.00 . . . no
C10 C11 H11 119.00 . . . no
C12 C11 H11 119.00 . . . no
C11 C12 H12 120.00 . . . no
C13 C12 H12 120.00 . . . no
C8 C13 H13 121.00 . . . no
C12 C13 H13 121.00 . . . no
C14 C15 H15 120.00 . . . no
C16 C15 H15 120.00 . . . no
C15 C16 H16 120.00 . . . no
C17 C16 H16 120.00 . . . no
C16 C17 H17 120.00 . . . no
C18 C17 H17 120.00 . . . no
C17 C18 H18 119.00 . . . no
C19 C18 H18 119.00 . . . no
C14 C19 H19 121.00 . . . no
C18 C19 H19 121.00 . . . no
C21 C20 H20A 110.00 . . . no
C21 C20 H20B 109.00 . . . no
C21 C20 H20C 110.00 . . . no
H20A C20 H20B 109.00 . . . no
H20A C20 H20C 110.00 . . . no
H20B C20 H20C 109.00 . . . no
C22 C23 H23A 109.00 . . . no
C22 C23 H23B 109.00 . . . no
C22 C23 H23C 110.00 . . . no
H23A C23 H23B 110.00 . . . no
H23A C23 H23C 109.00 . . . no
H23B C23 H23C 109.00 . . . no
C24 C25 H25A 109.00 . . . no
C24 C25 H25B 109.00 . . . no
C24 C25 H25C 109.00 . . . no
H25A C25 H25B 110.00 . . . no
H25A C25 H25C 109.00 . . . no
H25B C25 H25C 109.00 . . . no

loop_
_geom_bond_atom_site_label_1
_geom_bond_atom_site_label_2
_geom_bond_distance
_geom_bond_site_symmetry_1
_geom_bond_site_symmetry_2
_geom_bond_publ_flag
Pt1 O1 2.070(7) . . yes
Pt1 O2 2.037(7) . . yes
Pt1 C1 1.947(9) . . yes
Pt1 C9 1.990(9) . . yes
O1 C21 1.268(12) . . yes
O2 C24 1.300(12) . . yes
N1 C1 1.380(13) . . yes
N1 C7 1.407(13) . . yes
N1 C8 1.413(12) . . yes
N2 C1 1.350(12) . . yes
N2 C2 1.402(12) . . yes
N2 C14 1.435(11) . . yes
C2 C3 1.377(14) . . no
C2 C7 1.413(15) . . no
C3 C4 1.381(17) . . no
C4 C5 1.397(17) . . no
C5 C6 1.377(16) . . no
C6 C7 1.389(15) . . no
C8 C9 1.405(13) . . no
C8 C13 1.380(14) . . no
C9 C10 1.396(12) . . no
C10 C11 1.398(14) . . no
C11 C12 1.385(15) . . no
C12 C13 1.394(14) . . no
C14 C15 1.372(13) . . no
C14 C19 1.391(13) . . no
C15 C16 1.400(15) . . no
C16 C17 1.390(14) . . no
C17 C18 1.360(15) . . no
C18 C19 1.397(14) . . no
C20 C21 1.510(15) . . no
C21 C22 1.428(14) . . no
C22 C23 1.514(16) . . no
C22 C24 1.375(15) . . no
C24 C25 1.512(14) . . no
C3 H3 0.9500 . . no
C4 H4 0.9500 . . no
C5 H5 0.9500 . . no
C6 H6 0.9500 . . no
C10 H10 0.9500 . . no
C11 H11 0.9500 . . no
C12 H12 0.9500 . . no
C13 H13 0.9500 . . no
C15 H15 0.9500 . . no
C16 H16 0.9500 . . no
C17 H17 0.9500 . . no
C18 H18 0.9500 . . no
C19 H19 0.9500 . . no
C20 H20A 0.9800 . . no
C20 H20B 0.9800 . . no
C20 H20C 0.9800 . . no
C23 H23A 0.9800 . . no
C23 H23B 0.9800 . . no
C23 H23C 0.9800 . . no
C25 H25A 0.9800 . . no
C25 H25B 0.9800 . . no
C25 H25C 0.9800 . . no

loop_
_geom_hbond_atom_site_label_D
_geom_hbond_atom_site_label_H
_geom_hbond_atom_site_label_A
_geom_hbond_distance_DH
_geom_hbond_distance_HA
_geom_hbond_distance_DA
_geom_hbond_angle_DHA
_geom_hbond_site_symmetry_A
_geom_hbond_publ_flag
C10 H10 O2 0.9500 2.5700 3.073(11) 113.00 . yes

loop_
_geom_torsion_atom_site_label_1
_geom_torsion_atom_site_label_2
_geom_torsion_atom_site_label_3
_geom_torsion_atom_site_label_4
_geom_torsion
_geom_torsion_site_symmetry_1
_geom_torsion_site_symmetry_2
_geom_torsion_site_symmetry_3
_geom_torsion_site_symmetry_4
_geom_torsion_publ_flag
O2 Pt1 O1 C21 -5.9(8) . . . . no
C1 Pt1 O1 C21 174.6(8) . . . . no
O1 Pt1 O2 C24 8.8(7) . . . . no
C9 Pt1 O2 C24 -174.4(8) . . . . no
O1 Pt1 C1 N1 175.6(7) . . . . no
O1 Pt1 C1 N2 3.2(11) . . . . no
C9 Pt1 C1 N1 -1.2(7) . . . . no
C9 Pt1 C1 N2 -173.7(11) . . . . no
O2 Pt1 C9 C8 179.1(7) . . . . no
O2 Pt1 C9 C10 -3.7(8) . . . . no
C1 Pt1 C9 C8 -1.0(7) . . . . no
C1 Pt1 C9 C10 176.2(9) . . . . no
Pt1 O1 C21 C20 180.0(7) . . . . no
Pt1 O1 C21 C22 0.4(14) . . . . no
Pt1 O2 C24 C22 -6.5(14) . . . . no
Pt1 O2 C24 C25 173.2(6) . . . . no
C7 N1 C1 Pt1 -172.2(6) . . . . no
C7 N1 C1 N2 2.5(10) . . . . no
C8 N1 C1 Pt1 3.3(11) . . . . no
C8 N1 C1 N2 177.9(8) . . . . no
C1 N1 C7 C2 -3.3(11) . . . . no
C1 N1 C7 C6 176.3(11) . . . . no
C8 N1 C7 C2 -177.7(9) . . . . no
C8 N1 C7 C6 2.0(19) . . . . no
C1 N1 C8 C9 -4.0(11) . . . . no
C1 N1 C8 C13 176.0(9) . . . . no
C7 N1 C8 C9 170.1(10) . . . . no
C7 N1 C8 C13 -9.9(16) . . . . no
C2 N2 C1 Pt1 172.3(8) . . . . no
C2 N2 C1 N1 -0.6(10) . . . . no
C14 N2 C1 Pt1 -11.2(16) . . . . no
C14 N2 C1 N1 175.9(8) . . . . no
C1 N2 C2 C3 -180.0(10) . . . . no
C1 N2 C2 C7 -1.5(11) . . . . no
C14 N2 C2 C3 3.3(16) . . . . no
C14 N2 C2 C7 -178.2(8) . . . . no
C1 N2 C14 C15 129.9(10) . . . . no
C1 N2 C14 C19 -52.6(13) . . . . no
C2 N2 C14 C15 -53.9(13) . . . . no
C2 N2 C14 C19 123.5(10) . . . . no
N2 C2 C3 C4 178.1(10) . . . . no
C7 C2 C3 C4 -0.2(15) . . . . no
N2 C2 C7 N1 2.9(10) . . . . no
N2 C2 C7 C6 -176.9(9) . . . . no
C3 C2 C7 N1 -178.5(9) . . . . no
C3 C2 C7 C6 1.8(15) . . . . no
C2 C3 C4 C5 -2.1(17) . . . . no
C3 C4 C5 C6 3.0(19) . . . . no
C4 C5 C6 C7 -1.3(17) . . . . no
C5 C6 C7 N1 179.4(11) . . . . no
C5 C6 C7 C2 -1.0(15) . . . . no
N1 C8 C9 Pt1 2.9(10) . . . . no
N1 C8 C9 C10 -174.6(8) . . . . no
C13 C8 C9 Pt1 -177.1(8) . . . . no
C13 C8 C9 C10 5.5(14) . . . . no
N1 C8 C13 C12 178.1(9) . . . . no
C9 C8 C13 C12 -1.9(15) . . . . no
Pt1 C9 C10 C11 179.0(7) . . . . no
C8 C9 C10 C11 -3.8(13) . . . . no
C9 C10 C11 C12 -1.2(15) . . . . no
C10 C11 C12 C13 4.9(15) . . . . no
C11 C12 C13 C8 -3.3(14) . . . . no
N2 C14 C15 C16 178.2(9) . . . . no
C19 C14 C15 C16 0.9(15) . . . . no
N2 C14 C19 C18 -178.3(9) . . . . no
C15 C14 C19 C18 -0.9(14) . . . . no
C14 C15 C16 C17 0.3(15) . . . . no
C15 C16 C17 C18 -1.3(15) . . . . no
C16 C17 C18 C19 1.2(16) . . . . no
C17 C18 C19 C14 -0.1(15) . . . . no
O1 C21 C22 C23 -175.2(10) . . . . no
O1 C21 C22 C24 5.6(16) . . . . no
C20 C21 C22 C23 5.3(14) . . . . no
C20 C21 C22 C24 -173.9(10) . . . . no
C21 C22 C24 O2 -2.3(17) . . . . no
C21 C22 C24 C25 178.0(9) . . . . no
C23 C22 C24 O2 178.5(10) . . . . no
C23 C22 C24 C25 -1.3(15) . . . . no
